data_2216312
loop_
_publ_author_name
'Yilmaz, Veysel T.'
'Hamamci, Sevim'
'Harrison, William T. A.'

_publ_section_title
;
 (2,2'-Bipyridine)saccharinatosilver(I)
;
_journal_coeditor_code BT2607
_journal_issue 12
_journal_name_full 'Acta Crystallographica Section E'
_journal_page_first m3071
_journal_page_last m3071
_journal_paper_doi 10.1107/S160053680705845X
_journal_volume 63
_journal_year 2007
_chemical_formula_iupac '[Ag (C7 H4 N O3 S) (C10 H8 N2)]'
_chemical_formula_moiety 'C17 H12 Ag N3 O3 S'
_chemical_formula_sum 'C17 H12 Ag N3 O3 S'
_chemical_formula_weight 446.23
_chemical_name_systematic
;
(2,2'-Bipyridine)saccharinatosilver(I)
;
_space_group_IT_number 14
_symmetry_cell_setting monoclinic
_symmetry_space_group_name_Hall '-P 2yn'
_symmetry_space_group_name_H-M 'P 1 21/n 1'
_atom_sites_solution_hydrogens geom
_atom_sites_solution_primary direct
_atom_sites_solution_secondary difmap
_audit_creation_method SHELXL-97
_cell_angle_alpha 90.00
_cell_angle_beta 100.1975(8)
_cell_angle_gamma 90.00
_cell_formula_units_Z 4
_cell_length_a 10.7803(2)
_cell_length_b 9.76830(10)
_cell_length_c 15.6176(2)
_cell_measurement_reflns_used 3928
_cell_measurement_temperature 120(2)
_cell_measurement_theta_max 27.48
_cell_measurement_theta_min 2.91
_cell_volume 1618.64(4)
_computing_cell_refinement 'COLLECT (Enraf--Nonius, 1999)'
_computing_data_collection 'COLLECT (Enraf--Nonius, 1999)'
_computing_data_reduction 'COLLECT (Enraf--Nonius, 1999)'
_computing_molecular_graphics 'ORTEP-3 (Farrugia, 1997)'
_computing_publication_material 'SHELXL97 (Sheldrick, 1997)'
_computing_structure_refinement 'SHELXL97 (Sheldrick, 1997)'
_computing_structure_solution 'SHELXS97 (Sheldrick, 1997)'
_diffrn_ambient_temperature 120(2)
_diffrn_measured_fraction_theta_full 0.998
_diffrn_measured_fraction_theta_max 0.998
_diffrn_measurement_device_type 'Nonius KappaCCD'
_diffrn_measurement_method '\w and \f'
_diffrn_radiation_monochromator graphite
_diffrn_radiation_source 'fine-focus sealed tube'
_diffrn_radiation_type MoK\a
_diffrn_radiation_wavelength 0.71073
_diffrn_reflns_av_R_equivalents 0.0383
_diffrn_reflns_av_sigmaI/netI 0.0294
_diffrn_reflns_limit_h_max 13
_diffrn_reflns_limit_h_min -14
_diffrn_reflns_limit_k_max 12
_diffrn_reflns_limit_k_min -12
_diffrn_reflns_limit_l_max 20
_diffrn_reflns_limit_l_min -20
_diffrn_reflns_number 25291
_diffrn_reflns_theta_full 27.50
_diffrn_reflns_theta_max 27.50
_diffrn_reflns_theta_min 3.27
_diffrn_standards_decay_% 0
_exptl_absorpt_coefficient_mu 1.397
_exptl_absorpt_correction_T_max 0.9726
_exptl_absorpt_correction_T_min 0.6050
_exptl_absorpt_correction_type multi-scan
_exptl_absorpt_process_details '(SADABS; Bruker, 2003)'
_exptl_crystal_colour colourless
_exptl_crystal_density_diffrn 1.831
_exptl_crystal_density_method 'not measured'
_exptl_crystal_description needle
_exptl_crystal_F_000 888
_exptl_crystal_size_max 0.40
_exptl_crystal_size_mid 0.04
_exptl_crystal_size_min 0.02
_refine_diff_density_max 0.426
_refine_diff_density_min -0.461
_refine_ls_extinction_coef 0.00128(18)
_refine_ls_extinction_expression Fc^*^=kFc[1+0.001xFc^2^\l^3^/sin(2\q)]^-1/4^
_refine_ls_extinction_method SHELXL
_refine_ls_goodness_of_fit_ref 1.075
_refine_ls_hydrogen_treatment constr
_refine_ls_matrix_type full
_refine_ls_number_parameters 227
_refine_ls_number_reflns 3713
_refine_ls_number_restraints 0
_refine_ls_restrained_S_all 1.075
_refine_ls_R_factor_all 0.0347
_refine_ls_R_factor_gt 0.0250
_refine_ls_shift/su_max 0.001
_refine_ls_shift/su_mean 0.000
_refine_ls_structure_factor_coef Fsqd
_refine_ls_weighting_details 'calc w=1/[\s^2^(Fo^2^)+(0.0156P)^2^+1.8220P] where P=(Fo^2^+2Fc^2^)/3'
_refine_ls_weighting_scheme calc
_refine_ls_wR_factor_gt 0.0533
_refine_ls_wR_factor_ref 0.0562
_reflns_number_gt 3194
_reflns_number_total 3713
_reflns_threshold_expression I>2\s(I)
_cod_data_source_file bt2607.cif
_cod_data_source_block I
_cod_original_sg_symbol_H-M 'P 21/n'
_cod_database_code 2216312
_cod_database_fobs_code 2216312

loop_
_symmetry_equiv_pos_as_xyz
'x, y, z'
'-x+1/2, y+1/2, -z+1/2'
'-x, -y, -z'
'x-1/2, -y-1/2, z-1/2'

loop_
_atom_site_type_symbol
_atom_site_label
_atom_site_fract_x
_atom_site_fract_y
_atom_site_fract_z
_atom_site_U_iso_or_equiv
_atom_site_adp_type
_atom_site_calc_flag
_atom_site_refinement_flags
_atom_site_occupancy
Ag Ag1 0.501633(17) 0.793746(18) 0.021427(11) 0.02327(7) Uani d . 1
C C1 0.4298(2) 1.0121(2) 0.15235(13) 0.0158(4) Uani d . 1
C C2 0.33090(19) 1.1138(2) 0.16617(13) 0.0145(4) Uani d . 1
C C3 0.3360(2) 1.2084(2) 0.23278(14) 0.0185(4) Uani d . 1
H H3 0.4093 1.2169 0.2763 0.022 Uiso calc R 1
C C4 0.2318(2) 1.2901(2) 0.23427(14) 0.0229(5) Uani d . 1
H H4 0.2339 1.3561 0.2792 0.028 Uiso calc R 1
C C5 0.1232(2) 1.2772(2) 0.17078(15) 0.0221(5) Uani d . 1
H H5 0.0526 1.3341 0.1735 0.026 Uiso calc R 1
C C6 0.1172(2) 1.1826(2) 0.10380(14) 0.0190(5) Uani d . 1
H H6 0.0439 1.1729 0.0605 0.023 Uiso calc R 1
C C7 0.2232(2) 1.1032(2) 0.10334(13) 0.0144(4) Uani d . 1
N N1 0.39147(17) 0.93554(19) 0.07890(11) 0.0182(4) Uani d . 1
O O1 0.53026(15) 0.99921(17) 0.20193(10) 0.0240(4) Uani d . 1
O O2 0.16452(15) 0.85874(16) 0.03892(11) 0.0271(4) Uani d . 1
O O3 0.24637(18) 1.02164(18) -0.05562(10) 0.0295(4) Uani d . 1
S S1 0.24856(5) 0.97131(6) 0.03116(3) 0.01733(12) Uani d . 1
C C8 0.7656(2) 0.6447(2) 0.08002(15) 0.0244(5) Uani d . 1
H H8 0.7734 0.7113 0.1250 0.029 Uiso calc R 1
C C9 0.8607(2) 0.5498(2) 0.08214(15) 0.0237(5) Uani d . 1
H H9 0.9324 0.5509 0.1273 0.028 Uiso calc R 1
C C10 0.8489(2) 0.4530(2) 0.01676(15) 0.0224(5) Uani d . 1
H H10 0.9124 0.3857 0.0165 0.027 Uiso calc R 1
C C11 0.7438(2) 0.4551(2) -0.04827(14) 0.0182(5) Uani d . 1
H H11 0.7345 0.3894 -0.0938 0.022 Uiso calc R 1
C C12 0.6517(2) 0.5545(2) -0.04641(13) 0.0147(4) Uani d . 1
C C13 0.5363(2) 0.5625(2) -0.11505(13) 0.0158(4) Uani d . 1
C C14 0.5170(2) 0.4753(3) -0.18644(15) 0.0248(5) Uani d . 1
H H14 0.5774 0.4070 -0.1927 0.030 Uiso calc R 1
C C15 0.4087(2) 0.4890(3) -0.24846(15) 0.0283(6) Uani d . 1
H H15 0.3943 0.4307 -0.2979 0.034 Uiso calc R 1
C C16 0.3221(2) 0.5881(3) -0.23762(15) 0.0268(5) Uani d . 1
H H16 0.2464 0.5986 -0.2787 0.032 Uiso calc R 1
C C17 0.3481(2) 0.6718(3) -0.16543(16) 0.0265(5) Uani d . 1
H H17 0.2888 0.7408 -0.1581 0.032 Uiso calc R 1
N N2 0.66271(17) 0.64772(19) 0.01771(11) 0.0184(4) Uani d . 1
N N3 0.45297(17) 0.6604(2) -0.10520(12) 0.0197(4) Uani d . 1

loop_
_atom_site_aniso_label
_atom_site_aniso_U_11
_atom_site_aniso_U_22
_atom_site_aniso_U_33
_atom_site_aniso_U_12
_atom_site_aniso_U_13
_atom_site_aniso_U_23
Ag1 0.02769(11) 0.01844(10) 0.02661(11) 0.00675(7) 0.01280(7) -0.00129(7)
C1 0.0157(11) 0.0180(11) 0.0142(10) -0.0019(9) 0.0041(8) 0.0016(8)
C2 0.0166(10) 0.0129(10) 0.0144(10) 0.0002(8) 0.0039(8) 0.0027(8)
C3 0.0216(11) 0.0183(11) 0.0149(10) -0.0024(9) 0.0016(9) -0.0011(9)
C4 0.0347(13) 0.0165(11) 0.0189(11) 0.0021(10) 0.0082(10) -0.0039(9)
C5 0.0256(12) 0.0180(12) 0.0240(11) 0.0085(10) 0.0084(10) 0.0026(9)
C6 0.0180(11) 0.0178(11) 0.0204(11) 0.0027(9) 0.0017(9) 0.0025(9)
C7 0.0183(11) 0.0116(10) 0.0135(10) -0.0004(8) 0.0034(8) 0.0004(8)
N1 0.0172(9) 0.0196(10) 0.0173(9) 0.0048(8) 0.0018(7) -0.0030(7)
O1 0.0152(8) 0.0314(10) 0.0235(8) 0.0034(7) -0.0015(7) -0.0012(7)
O2 0.0234(9) 0.0167(8) 0.0379(10) -0.0006(7) -0.0040(7) -0.0056(7)
O3 0.0416(11) 0.0304(10) 0.0147(8) 0.0090(8) 0.0002(7) -0.0023(7)
S1 0.0194(3) 0.0152(3) 0.0157(2) 0.0030(2) -0.0016(2) -0.0033(2)
C8 0.0290(13) 0.0225(12) 0.0195(11) 0.0017(10) -0.0014(10) -0.0054(9)
C9 0.0233(12) 0.0214(12) 0.0230(12) 0.0017(10) -0.0057(9) 0.0012(10)
C10 0.0201(12) 0.0173(11) 0.0289(12) 0.0058(9) 0.0020(10) 0.0021(9)
C11 0.0202(11) 0.0151(11) 0.0195(11) 0.0004(9) 0.0037(9) -0.0024(9)
C12 0.0158(11) 0.0138(10) 0.0152(10) -0.0015(9) 0.0042(8) 0.0014(8)
C13 0.0167(11) 0.0150(10) 0.0163(10) -0.0027(9) 0.0044(8) 0.0019(8)
C14 0.0239(12) 0.0254(13) 0.0238(12) 0.0005(10) 0.0004(10) -0.0054(10)
C15 0.0291(14) 0.0314(14) 0.0221(12) -0.0062(11) -0.0020(10) -0.0048(10)
C16 0.0186(12) 0.0366(15) 0.0228(12) -0.0070(11) -0.0028(9) 0.0063(10)
C17 0.0181(12) 0.0334(14) 0.0274(12) 0.0049(10) 0.0023(10) 0.0046(11)
N2 0.0204(10) 0.0164(9) 0.0177(9) 0.0035(8) 0.0017(8) -0.0021(7)
N3 0.0166(9) 0.0236(10) 0.0184(9) 0.0030(8) 0.0018(7) 0.0000(8)

loop_
_atom_type_symbol
_atom_type_description
_atom_type_scat_dispersion_real
_atom_type_scat_dispersion_imag
_atom_type_scat_source
C C 0.0033 0.0016 'International Tables Vol C Tables 4.2.6.8 and 6.1.1.4'
H H 0.0000 0.0000 'International Tables Vol C Tables 4.2.6.8 and 6.1.1.4'
N N 0.0061 0.0033 'International Tables Vol C Tables 4.2.6.8 and 6.1.1.4'
O O 0.0106 0.0060 'International Tables Vol C Tables 4.2.6.8 and 6.1.1.4'
S S 0.1246 0.1234 'International Tables Vol C Tables 4.2.6.8 and 6.1.1.4'
Ag Ag -0.8971 1.1015 'International Tables Vol C Tables 4.2.6.8 and 6.1.1.4'

loop_
_geom_angle_atom_site_label_1
_geom_angle_atom_site_label_2
_geom_angle_atom_site_label_3
_geom_angle
_geom_angle_publ_flag
O1 C1 N1 125.2(2) ?
O1 C1 C2 123.36(19) ?
N1 C1 C2 111.43(18) ?
C7 C2 C3 119.95(19) ?
C7 C2 C1 112.09(18) ?
C3 C2 C1 127.95(19) ?
C4 C3 C2 118.3(2) ?
C4 C3 H3 120.9 ?
C2 C3 H3 120.9 ?
C3 C4 C5 121.1(2) ?
C3 C4 H4 119.4 ?
C5 C4 H4 119.4 ?
C6 C5 C4 121.0(2) ?
C6 C5 H5 119.5 ?
C4 C5 H5 119.5 ?
C7 C6 C5 116.7(2) ?
C7 C6 H6 121.7 ?
C5 C6 H6 121.7 ?
C6 C7 C2 122.98(19) ?
C6 C7 S1 129.37(16) ?
C2 C7 S1 107.61(15) ?
C1 N1 S1 112.78(15) ?
C1 N1 Ag1 126.97(14) ?
S1 N1 Ag1 120.10(10) ?
O3 S1 O2 115.70(11) ?
O3 S1 N1 111.21(10) ?
O2 S1 N1 110.83(10) ?
O3 S1 C7 111.97(10) ?
O2 S1 C7 109.39(10) ?
N1 S1 C7 96.03(10) ?
N2 C8 C9 123.3(2) ?
N2 C8 H8 118.3 ?
C9 C8 H8 118.3 ?
C8 C9 C10 118.2(2) ?
C8 C9 H9 120.9 ?
C10 C9 H9 120.9 ?
C9 C10 C11 119.3(2) ?
C9 C10 H10 120.3 ?
C11 C10 H10 120.3 ?
C10 C11 C12 119.3(2) ?
C10 C11 H11 120.3 ?
C12 C11 H11 120.3 ?
N2 C12 C11 121.25(19) ?
N2 C12 C13 116.89(18) ?
C11 C12 C13 121.86(19) ?
N3 C13 C14 121.4(2) ?
N3 C13 C12 116.45(18) ?
C14 C13 C12 122.1(2) ?
C15 C14 C13 119.4(2) ?
C15 C14 H14 120.3 ?
C13 C14 H14 120.3 ?
C16 C15 C14 119.2(2) ?
C16 C15 H15 120.4 ?
C14 C15 H15 120.4 ?
C15 C16 C17 118.2(2) ?
C15 C16 H16 120.9 ?
C17 C16 H16 120.9 ?
N3 C17 C16 123.2(2) ?
N3 C17 H17 118.4 ?
C16 C17 H17 118.4 ?
C8 N2 C12 118.60(19) ?
C8 N2 Ag1 122.51(15) ?
C12 N2 Ag1 118.75(14) ?
C13 N3 C17 118.6(2) ?
C13 N3 Ag1 115.99(14) ?
C17 N3 Ag1 125.41(16) ?
N1 Ag1 N2 156.02(7) y
N1 Ag1 N3 131.25(7) y
N2 Ag1 N3 71.69(6) y

loop_
_geom_bond_atom_site_label_1
_geom_bond_atom_site_label_2
_geom_bond_distance
_geom_bond_publ_flag
C1 O1 1.221(3) ?
C1 N1 1.370(3) ?
C1 C2 1.500(3) ?
C2 C7 1.385(3) ?
C2 C3 1.385(3) ?
C3 C4 1.382(3) ?
C3 H3 0.9500 ?
C4 C5 1.399(3) ?
C4 H4 0.9500 ?
C5 C6 1.389(3) ?
C5 H5 0.9500 ?
C6 C7 1.383(3) ?
C6 H6 0.9500 ?
C7 S1 1.764(2) ?
N1 S1 1.6262(18) ?
O2 S1 1.4434(17) ?
O3 S1 1.4379(17) ?
C8 N2 1.340(3) ?
C8 C9 1.378(3) ?
C8 H8 0.9500 ?
C9 C10 1.381(3) ?
C9 H9 0.9500 ?
C10 C11 1.381(3) ?
C10 H10 0.9500 ?
C11 C12 1.393(3) ?
C11 H11 0.9500 ?
C12 N2 1.343(3) ?
C12 C13 1.493(3) ?
C13 N3 1.339(3) ?
C13 C14 1.389(3) ?
C14 C15 1.385(3) ?
C14 H14 0.9500 ?
C15 C16 1.375(4) ?
C15 H15 0.9500 ?
C16 C17 1.381(3) ?
C16 H16 0.9500 ?
C17 N3 1.341(3) ?
C17 H17 0.9500 ?
Ag1 N1 2.1241(18) y
Ag1 N2 2.2559(18) y
Ag1 N3 2.3488(18) y

loop_
_geom_hbond_atom_site_label_D
_geom_hbond_atom_site_label_H
_geom_hbond_atom_site_label_A
_geom_hbond_site_symmetry_A
_geom_hbond_distance_DH
_geom_hbond_distance_HA
_geom_hbond_distance_DA
_geom_hbond_angle_DHA
C6 H6 O2 3_575 0.95 2.51 3.458(3) 173
C16 H16 O1 4_575 0.95 2.49 3.235(3) 136

loop_
_geom_torsion_atom_site_label_1
_geom_torsion_atom_site_label_2
_geom_torsion_atom_site_label_3
_geom_torsion_atom_site_label_4
_geom_torsion
O1 C1 C2 C7 -176.8(2)
N1 C1 C2 C7 2.0(3)
O1 C1 C2 C3 1.4(4)
N1 C1 C2 C3 -179.7(2)
C7 C2 C3 C4 0.0(3)
C1 C2 C3 C4 -178.1(2)
C2 C3 C4 C5 0.6(3)
C3 C4 C5 C6 -0.5(3)
C4 C5 C6 C7 -0.2(3)
C5 C6 C7 C2 0.8(3)
C5 C6 C7 S1 178.26(17)
C3 C2 C7 C6 -0.7(3)
C1 C2 C7 C6 177.67(19)
C3 C2 C7 S1 -178.69(17)
C1 C2 C7 S1 -0.3(2)
O1 C1 N1 S1 175.89(18)
C2 C1 N1 S1 -2.9(2)
O1 C1 N1 Ag1 -8.7(3)
C2 C1 N1 Ag1 172.54(14)
N2 Ag1 N1 C1 21.5(3)
N3 Ag1 N1 C1 -177.96(16)
N2 Ag1 N1 S1 -163.35(13)
N3 Ag1 N1 S1 -2.81(17)
C1 N1 S1 O3 118.83(16)
Ag1 N1 S1 O3 -56.97(14)
C1 N1 S1 O2 -110.97(16)
Ag1 N1 S1 O2 73.23(14)
C1 N1 S1 C7 2.44(17)
Ag1 N1 S1 C7 -173.36(11)
C6 C7 S1 O3 65.3(2)
C2 C7 S1 O3 -116.97(16)
C6 C7 S1 O2 -64.4(2)
C2 C7 S1 O2 113.41(15)
C6 C7 S1 N1 -179.0(2)
C2 C7 S1 N1 -1.19(16)
N2 C8 C9 C10 -0.1(4)
C8 C9 C10 C11 0.5(4)
C9 C10 C11 C12 -0.2(3)
C10 C11 C12 N2 -0.5(3)
C10 C11 C12 C13 179.7(2)
N2 C12 C13 N3 -1.4(3)
C11 C12 C13 N3 178.4(2)
N2 C12 C13 C14 177.3(2)
C11 C12 C13 C14 -2.9(3)
N3 C13 C14 C15 -0.6(4)
C12 C13 C14 C15 -179.2(2)
C13 C14 C15 C16 -0.5(4)
C14 C15 C16 C17 1.0(4)
C15 C16 C17 N3 -0.6(4)
C9 C8 N2 C12 -0.5(4)
C9 C8 N2 Ag1 175.15(18)
C11 C12 N2 C8 0.8(3)
C13 C12 N2 C8 -179.33(19)
C11 C12 N2 Ag1 -175.03(16)
C13 C12 N2 Ag1 4.8(2)
N1 Ag1 N2 C8 -15.4(3)
N3 Ag1 N2 C8 179.9(2)
N1 Ag1 N2 C12 160.26(17)
N3 Ag1 N2 C12 -4.44(15)
C14 C13 N3 C17 1.0(3)
C12 C13 N3 C17 179.76(19)
C14 C13 N3 Ag1 178.83(17)
C12 C13 N3 Ag1 -2.5(2)
C16 C17 N3 C13 -0.5(4)
C16 C17 N3 Ag1 -178.04(18)
N1 Ag1 N3 C13 -168.24(14)
N2 Ag1 N3 C13 3.56(15)
N1 Ag1 N3 C17 9.4(2)
N2 Ag1 N3 C17 -178.8(2)
